data_1557591
loop_
_publ_author_name
'Marthi, Katalin'
'Larsen, Sine'
'Acs, Maria'
'Fogassy, Elemer'

_publ_section_title
;
 Structural Study of the Solid-State Ring-Closure Reaction of
 (2R,3R)-3-(2-aminophenylthio)-2-hydroxy-3-(4-methoxyphenyl)propionic Acid
;
_journal_name_full 'Acta Chemica Scandinavica'
_journal_page_first 899
_journal_page_last 905
_journal_paper_doi 10.3891/acta.chem.scand.50-0899
_journal_volume 50
_journal_year 1996
_chemical_formula_sum 'C16 H17 N O4 S'
_chemical_formula_weight 319.37
_chemical_name_common
;
(2R,3R)-3-(2-aminophenylthio)-2-hydroxy-3-(4-methoxyphenyl)propionic Acid
;
_space_group_IT_number 4
_space_group_name_Hall 'P 2yb'
_space_group_name_H-M_alt 'P 1 21 1'
_symmetry_cell_setting monoclinic
_symmetry_Int_Tables_number 4
_symmetry_space_group_name_Hall 'P 2yb'
_symmetry_space_group_name_H-M 'P 1 21 1'
_cell_angle_alpha 90.
_cell_angle_beta 91.93(2)
_cell_angle_gamma 90.
_cell_formula_units_Z 4
_cell_length_a 14.240(2)
_cell_length_b 5.3154(11)
_cell_length_c 19.535(6)
_cell_volume 1477.8(6)
_diffrn_ambient_temperature 122
_diffrn_radiation_probe x-ray
_diffrn_radiation_type CuK\a
_diffrn_radiation_wavelength 1.54178
_exptl_absorpt_coefficient_mu 2.063
_exptl_crystal_density_diffrn 1.435
_exptl_crystal_F_000 672
_refine_ls_goodness_of_fit_ref 1.106
_refine_ls_number_parameters 405
_refine_ls_number_reflns 4184
_refine_ls_R_factor_gt 0.0589
_refine_ls_wR_factor_ref 0.1614
_cod_data_source_file Acta-Chem-Scand-1996-50-899.cif
_cod_data_source_block 1
_cod_original_sg_symbol_H-M 'P 21'
_cod_database_code 1557591

loop_
_space_group_symop_id
_space_group_symop_operation_xyz
1 x,y,z
2 -x,1/2+y,-z

loop_
_atom_site_label
_atom_site_type_symbol
_atom_site_thermal_displace_type
_atom_site_fract_x
_atom_site_fract_y
_atom_site_fract_z
_atom_site_occupancy
_atom_site_U_iso_or_equiv
_atom_site_calc_flag
_atom_site_refinement_flags
_atom_site_disorder_assembly
_atom_site_disorder_group
S1A S Uiso 0.40142(7) 0.2624(2) 0.59880(6) 1.000 0.0326(3) . . . .
S1B S Uiso 0.71896(13) -0.4141(3) 1.01667(8) 1.000 0.0592(4) . . . .
O1A O Uiso 0.3601(3) -0.3211(7) 0.7363(2) 1.000 0.0438(9) . . . .
O2A O Uiso 0.2411(2) 0.2551(7) 0.7010(2) 1.000 0.0412(8) . . . .
O4A O Uiso 0.0487(2) 0.0127(7) 0.3891(2) 1.000 0.0402(8) . . . .
O12A O Uiso 0.3878(3) 0.0625(8) 0.7757(2) 1.000 0.0683(14) . . . .
N1A N Uiso 0.5368(3) 0.4006(9) 0.7205(2) 1.000 0.0386(10) . . . .
C1A C Uiso 0.3468(3) -0.0906(10) 0.7357(3) 1.000 0.0349(11) . . . .
O1B O Uiso 0.5728(3) 0.2489(8) 0.8608(2) 1.000 0.0616(11) . . . .
C2A C Uiso 0.2755(3) 0.0151(8) 0.6828(2) 1.000 0.0308(10) . . . .
O2B O Uiso 0.5449(3) -0.0939(9) 1.0033(2) 1.000 0.0568(11) . . . .
C3A C Uiso 0.3157(3) 0.0052(9) 0.6113(2) 1.000 0.0320(10) . . . .
C4A C Uiso -0.0226(3) 0.2017(10) 0.3852(3) 1.000 0.0399(12) . . . .
O4B O Uiso 0.9548(3) -0.0408(9) 0.7480(2) 1.000 0.0544(10) . . . .
C11A C Uiso 0.2424(3) 0.0111(9) 0.5539(2) 1.000 0.0305(10) . . . .
C12A C Uiso 0.1742(3) 0.1963(10) 0.5492(3) 1.000 0.0400(12) . . . .
O12B O Uiso 0.4983(3) -0.1156(9) 0.8637(2) 1.000 0.0650(12) . . . .
C13A C Uiso 0.1082(3) 0.2046(9) 0.4953(3) 1.000 0.0367(11) . . . .
C14A C Uiso 0.1106(3) 0.0249(9) 0.4446(2) 1.000 0.0318(10) . . . .
C15A C Uiso 0.1790(3) -0.1649(9) 0.4473(3) 1.000 0.0348(11) . . . .
C16A C Uiso 0.2443(3) -0.1672(9) 0.5015(3) 1.000 0.0328(10) . . . .
C21A C Uiso 0.5098(3) 0.1173(9) 0.6218(2) 1.000 0.0322(10) . . . .
C22A C Uiso 0.5644(3) 0.1961(9) 0.6790(3) 1.000 0.0361(11) . . . .
C23A C Uiso 0.6488(3) 0.0759(12) 0.6950(3) 1.000 0.0457(12) . . . .
C24A C Uiso 0.6798(4) -0.1173(12) 0.6549(3) 1.000 0.0509(14) . . . .
C25A C Uiso 0.6278(3) -0.1940(11) 0.5972(3) 1.000 0.0460(13) . . . .
C26A C Uiso 0.5430(3) -0.0766(10) 0.5813(3) 1.000 0.0397(12) . . . .
N1B N Uiso 0.6589(3) -0.0560(10) 1.1284(3) 1.000 0.0531(12) . . . .
C1B C Uiso 0.5576(3) 0.0478(10) 0.8873(3) 1.000 0.0405(12) . . . .
C2B C Uiso 0.6097(3) -0.0312(11) 0.9539(3) 1.000 0.0424(12) . . . .
C3B C Uiso 0.6738(4) -0.2538(10) 0.9386(2) 1.000 0.0415(11) . . . .
C4B C Uiso 1.0146(4) 0.1777(14) 0.7541(4) 1.000 0.063(2) . . . .
C11B C Uiso 0.7495(3) -0.1865(9) 0.8894(3) 1.000 0.0374(11) . . . .
C12B C Uiso 0.8051(3) 0.0314(9) 0.8959(3) 1.000 0.0388(11) . . . .
C13B C Uiso 0.8737(3) 0.0843(11) 0.8502(3) 1.000 0.0410(11) . . . .
C14B C Uiso 0.8886(3) -0.0750(11) 0.7948(3) 1.000 0.0438(13) . . . .
C15B C Uiso 0.8336(3) -0.2911(10) 0.7882(3) 1.000 0.0444(13) . . . .
C16B C Uiso 0.7655(4) -0.3426(10) 0.8337(3) 1.000 0.0431(12) . . . .
C21B C Uiso 0.7903(4) -0.1840(10) 1.0588(3) 1.000 0.0411(12) . . . .
C22B C Uiso 0.7536(4) -0.0336(11) 1.1087(3) 1.000 0.0427(12) . . . .
C23B C Uiso 0.8121(5) 0.1492(13) 1.1393(3) 1.000 0.061(2) . . . .
C24B C Uiso 0.9028(5) 0.167(2) 1.1227(4) 1.000 0.083(3) . . . .
C25B C Uiso 0.9409(5) 0.020(2) 1.0759(4) 1.000 0.095(4) . . . .
C26B C Uiso 0.8846(5) -0.161(2) 1.0435(4) 1.000 0.071(2) . . . .

loop_
_atom_type_symbol
_atom_type_description
_atom_type_scat_dispersion_real
_atom_type_scat_dispersion_imag
_atom_type_scat_source
C C 0.0181 0.0091 ' International Tables Vol C Tables 4.2.6.8 and 6.1.1.4'
N N 0.0311 0.0180 ' International Tables Vol C Tables 4.2.6.8 and 6.1.1.4'
O O 0.0492 0.0322 ' International Tables Vol C Tables 4.2.6.8 and 6.1.1.4'
S S 0.3331 0.5567 ' International Tables Vol C Tables 4.2.6.8 and 6.1.1.4'

loop_
_geom_angle_atom_site_label_1
_geom_angle_atom_site_label_2
_geom_angle_atom_site_label_3
_geom_angle
_geom_angle_site_symmetry_1
_geom_angle_site_symmetry_2
_geom_angle_site_symmetry_3
_geom_angle_publ_flag
C3A S1A C21A 102.6(2) . . . yes
C3B S1B C21B 104.1(3) . . . yes
C4A O4A C14A 116.4(4) . . . yes
O1A C1A C2A 117.8(5) . . . yes
O12A C1A C2A 117.7(5) . . . yes
O1A C1A O12A 124.5(5) . . . yes
O2A C2A C1A 112.9(4) . . . yes
C1A C2A C3A 110.1(4) . . . no
O2A C2A C3A 113.8(4) . . . yes
S1A C3A C2A 111.3(3) . . . yes
C2A C3A C11A 114.1(4) . . . no
S1A C3A C11A 109.2(3) . . . yes
C4B O4B C14B 118.5(5) . . . yes
C3A C11A C16A 120.1(4) . . . no
C3A C11A C12A 122.1(4) . . . no
C12A C11A C16A 117.7(4) . . . no
C11A C12A C13A 121.9(5) . . . no
C12A C13A C14A 119.4(4) . . . no
C13A C14A C15A 120.4(4) . . . no
O4A C14A C15A 114.9(4) . . . yes
O4A C14A C13A 124.7(4) . . . yes
C14A C15A C16A 118.9(5) . . . no
C11A C16A C15A 121.7(4) . . . no
C22A C21A C26A 118.9(4) . . . no
S1A C21A C22A 121.8(3) . . . yes
S1A C21A C26A 119.2(3) . . . yes
C21A C22A C23A 119.6(5) . . . no
N1A C22A C21A 121.8(4) . . . yes
N1A C22A C23A 118.6(5) . . . yes
C22A C23A C24A 120.6(5) . . . no
C23A C24A C25A 120.6(5) . . . no
C24A C25A C26A 119.1(5) . . . no
C21A C26A C25A 121.1(5) . . . no
O1B C1B O12B 124.6(5) . . . yes
O1B C1B C2B 121.1(5) . . . yes
O12B C1B C2B 114.3(5) . . . yes
O2B C2B C1B 109.8(4) . . . yes
O2B C2B C3B 111.3(5) . . . yes
C1B C2B C3B 108.7(4) . . . no
S1B C3B C2B 112.9(3) . . . yes
S1B C3B C11B 113.5(4) . . . yes
C2B C3B C11B 112.6(4) . . . no
C3B C11B C12B 123.3(5) . . . no
C3B C11B C16B 119.7(4) . . . no
C12B C11B C16B 117.0(5) . . . no
C11B C12B C13B 121.3(5) . . . no
C12B C13B C14B 120.6(5) . . . no
O4B C14B C13B 124.9(5) . . . yes
O4B C14B C15B 116.9(5) . . . yes
C13B C14B C15B 118.2(5) . . . no
C14B C15B C16B 121.0(5) . . . no
C11B C16B C15B 121.8(5) . . . no
S1B C21B C22B 120.2(4) . . . yes
S1B C21B C26B 120.2(5) . . . yes
C22B C21B C26B 119.6(6) . . . no
N1B C22B C21B 122.0(5) . . . yes
N1B C22B C23B 120.0(5) . . . yes
C21B C22B C23B 118.1(5) . . . no
C22B C23B C24B 120.5(7) . . . no
C23B C24B C25B 122.7(8) . . . no
C24B C25B C26B 118.4(7) . . . no
C21B C26B C25B 120.6(7) . . . no

loop_
_geom_bond_atom_site_label_1
_geom_bond_atom_site_label_2
_geom_bond_distance
_geom_bond_site_symmetry_1
_geom_bond_site_symmetry_2
_geom_bond_publ_flag
S1A C3A 1.854(5) . . yes
S1A C21A 1.770(5) . . yes
S1B C21B 1.775(6) . . yes
S1B C3B 1.844(5) . . yes
O1A C1A 1.240(6) . . yes
O2A C2A 1.416(6) . . yes
O4A C4A 1.429(6) . . yes
O4A C14A 1.376(5) . . yes
O12A C1A 1.258(7) . . yes
N1A C22A 1.419(7) . . yes
C1A C2A 1.531(7) . . no
O1B C1B 1.210(7) . . yes
C2A C3A 1.528(6) . . no
O2B C2B 1.398(7) . . yes
C3A C11A 1.506(6) . . no
O4B C4B 1.443(8) . . yes
O4B C14B 1.347(7) . . yes
C11A C16A 1.396(7) . . no
C11A C12A 1.384(7) . . no
C12A C13A 1.388(7) . . no
O12B C1B 1.286(7) . . yes
C13A C14A 1.377(7) . . no
C14A C15A 1.402(6) . . no
C15A C16A 1.386(7) . . no
C21A C22A 1.404(7) . . no
C21A C26A 1.392(7) . . no
C22A C23A 1.388(7) . . no
C23A C24A 1.374(9) . . no
C24A C25A 1.389(8) . . no
C25A C26A 1.385(7) . . no
N1B C22B 1.420(7) . . yes
C1B C2B 1.534(8) . . no
C2B C3B 1.530(8) . . no
C3B C11B 1.511(7) . . no
C11B C12B 1.406(7) . . no
C11B C16B 1.393(8) . . no
C12B C13B 1.374(7) . . no
C13B C14B 1.396(8) . . no
C14B C15B 1.394(7) . . no
C15B C16B 1.365(8) . . no
C21B C22B 1.377(8) . . no
C21B C26B 1.391(9) . . no
C22B C23B 1.401(9) . . no
C23B C24B 1.346(10) . . no
C24B C25B 1.332(12) . . no
C25B C26B 1.391(13) . . no

loop_
_geom_torsion_atom_site_label_1
_geom_torsion_atom_site_label_2
_geom_torsion_atom_site_label_3
_geom_torsion_atom_site_label_4
_geom_torsion
_geom_torsion_site_symmetry_1
_geom_torsion_site_symmetry_2
_geom_torsion_site_symmetry_3
_geom_torsion_site_symmetry_4
_geom_torsion_publ_flag
C21A S1A C3A C2A 93.4(3) . . . . no
C21A S1A C3A C11A -139.7(3) . . . . no
C3A S1A C21A C22A -115.0(4) . . . . no
C3A S1A C21A C26A 66.5(4) . . . . no
C3B S1B C21B C26B -88.1(6) . . . . no
C21B S1B C3B C2B -64.7(4) . . . . no
C21B S1B C3B C11B 65.1(4) . . . . no
C3B S1B C21B C22B 94.4(5) . . . . no
C4A O4A C14A C15A 179.3(4) . . . . no
C4A O4A C14A C13A -0.2(6) . . . . no
O1A C1A C2A O2A 159.0(4) . . . . no
O1A C1A C2A C3A -72.6(5) . . . . no
O12A C1A C2A C3A 107.5(5) . . . . no
O12A C1A C2A O2A -20.9(6) . . . . no
C1A C2A C3A C11A 158.4(4) . . . . no
C1A C2A C3A S1A -77.5(4) . . . . no
O2A C2A C3A S1A 50.4(4) . . . . no
O2A C2A C3A C11A -73.8(5) . . . . no
S1A C3A C11A C16A 104.9(4) . . . . no
C2A C3A C11A C12A 53.1(6) . . . . no
S1A C3A C11A C12A -72.2(5) . . . . no
C2A C3A C11A C16A -129.8(4) . . . . no
C4B O4B C14B C15B -178.6(5) . . . . no
C4B O4B C14B C13B -1.0(8) . . . . no
C16A C11A C12A C13A 1.2(7) . . . . no
C3A C11A C12A C13A 178.4(4) . . . . no
C3A C11A C16A C15A -178.9(4) . . . . no
C12A C11A C16A C15A -1.7(7) . . . . no
C11A C12A C13A C14A -0.4(7) . . . . no
C12A C13A C14A O4A 179.5(4) . . . . no
C12A C13A C14A C15A 0.0(7) . . . . no
O4A C14A C15A C16A -180.0(4) . . . . no
C13A C14A C15A C16A -0.4(7) . . . . no
C14A C15A C16A C11A 1.3(7) . . . . no
C26A C21A C22A N1A 176.9(5) . . . . no
C26A C21A C22A C23A -1.6(7) . . . . no
S1A C21A C22A N1A -1.6(7) . . . . no
S1A C21A C22A C23A 179.9(4) . . . . no
S1A C21A C26A C25A 179.5(4) . . . . no
C22A C21A C26A C25A 0.9(7) . . . . no
N1A C22A C23A C24A -177.8(5) . . . . no
C21A C22A C23A C24A 0.8(8) . . . . no
C22A C23A C24A C25A 0.7(9) . . . . no
C23A C24A C25A C26A -1.4(9) . . . . no
C24A C25A C26A C21A 0.5(8) . . . . no
O1B C1B C2B O2B 125.0(5) . . . . no
O1B C1B C2B C3B -113.0(6) . . . . no
O12B C1B C2B O2B -54.8(6) . . . . no
O12B C1B C2B C3B 67.1(5) . . . . no
O2B C2B C3B S1B -45.4(5) . . . . no
O2B C2B C3B C11B -175.6(4) . . . . no
C1B C2B C3B S1B -166.5(3) . . . . no
C1B C2B C3B C11B 63.3(5) . . . . no
S1B C3B C11B C12B -83.0(5) . . . . no
S1B C3B C11B C16B 98.1(5) . . . . no
C2B C3B C11B C12B 46.9(6) . . . . no
C2B C3B C11B C16B -132.1(5) . . . . no
C3B C11B C12B C13B 179.5(5) . . . . no
C16B C11B C12B C13B -1.6(7) . . . . no
C3B C11B C16B C15B -179.4(5) . . . . no
C12B C11B C16B C15B 1.6(8) . . . . no
C11B C12B C13B C14B 1.5(8) . . . . no
C12B C13B C14B O4B -179.0(5) . . . . no
C12B C13B C14B C15B -1.5(8) . . . . no
O4B C14B C15B C16B 179.3(5) . . . . no
C13B C14B C15B C16B 1.5(8) . . . . no
C14B C15B C16B C11B -1.7(8) . . . . no
S1B C21B C22B N1B 0.2(8) . . . . no
S1B C21B C22B C23B -178.5(5) . . . . no
C26B C21B C22B N1B -177.4(6) . . . . no
C26B C21B C22B C23B 4.0(9) . . . . no
S1B C21B C26B C25B 179.5(7) . . . . no
C22B C21B C26B C25B -2.9(12) . . . . no
N1B C22B C23B C24B 177.8(7) . . . . no
C21B C22B C23B C24B -3.5(10) . . . . no
C22B C23B C24B C25B 1.9(13) . . . . no
C23B C24B C25B C26B -0.7(14) . . . . no
C24B C25B C26B C21B 1.2(13) . . . . no
